data_7150352
loop_
_publ_author_name
'Takasawa, Ryoichi'
'Yoshikawa, Isao'
'Araki, Koji'

_publ_section_title
;
 Use of an adjustable soft segment as an effective molecular design for
 crystal engineering of hydrogen-bonded tape motifs.
;
_journal_issue 8
_journal_name_full 'Organic &amp; biomolecular chemistry'
_journal_page_first 1125
_journal_page_last 1132
_journal_paper_doi 10.1039/b315769e
_journal_volume 2
_journal_year 2004
_chemical_formula_moiety 'C37 H73 N5 O5 Si3'
_chemical_formula_sum 'C37 H73 N5 O5 Si3'
_chemical_formula_weight 752.27
_chemical_name_common 2',3',5'-O-tris(triisopropylsilyl)-guanosine
_chemical_name_systematic
;
2',3',5'-O-tris(triisopropylsilyl)-guanosine
;
_space_group_IT_number 4
_symmetry_cell_setting monoclinic
_symmetry_space_group_name_Hall 'P 2yb'
_symmetry_space_group_name_H-M 'P 1 21 1'
_atom_sites_solution_hydrogens geom
_atom_sites_solution_primary direct
_atom_sites_solution_secondary difmap
_audit_creation_method SHELXL-97
_cell_angle_alpha 90.00
_cell_angle_beta 95.211(2)
_cell_angle_gamma 90.00
_cell_formula_units_Z 2
_cell_length_a 9.8080(5)
_cell_length_b 10.9010(4)
_cell_length_c 21.4960(8)
_cell_measurement_reflns_used 19180
_cell_measurement_temperature 100(2)
_cell_measurement_theta_max 73.19
_cell_measurement_theta_min 4.13
_cell_volume 2288.79(17)
_computing_cell_refinement Scalepack
_computing_data_collection 'MacScience Xpress'
_computing_data_reduction 'Denzo and Scalepack'
_computing_molecular_graphics maXus
_computing_structure_refinement 'SHELXL-97 (Sheldrick, 1997)'
_computing_structure_solution 'SHELXS-97 (Sheldrick, 1990)'
_diffrn_ambient_temperature 100(2)
_diffrn_measured_fraction_theta_full 0.863
_diffrn_measured_fraction_theta_max 0.863
_diffrn_measurement_device_type 'MacScience DIPLabo'
_diffrn_measurement_method IP
_diffrn_radiation_monochromator graphite
_diffrn_radiation_source 'fine-focus sealed tube'
_diffrn_radiation_type CuK\a
_diffrn_radiation_wavelength 1.54184
_diffrn_reflns_av_R_equivalents 0.034
_diffrn_reflns_av_sigmaI/netI 0.0143
_diffrn_reflns_limit_h_max 11
_diffrn_reflns_limit_h_min -12
_diffrn_reflns_limit_k_max 7
_diffrn_reflns_limit_k_min -13
_diffrn_reflns_limit_l_max 26
_diffrn_reflns_limit_l_min -26
_diffrn_reflns_number 19180
_diffrn_reflns_theta_full 73.19
_diffrn_reflns_theta_max 73.19
_diffrn_reflns_theta_min 4.13
_exptl_absorpt_coefficient_mu 1.282
_exptl_absorpt_correction_T_max 0.8572
_exptl_absorpt_correction_T_min 0.5670
_exptl_absorpt_correction_type integration
_exptl_crystal_colour colourless
_exptl_crystal_density_diffrn 1.092
_exptl_crystal_density_method 'not measured'
_exptl_crystal_description plate-like
_exptl_crystal_F_000 824
_exptl_crystal_size_max 0.61
_exptl_crystal_size_mid 0.36
_exptl_crystal_size_min 0.15
_refine_diff_density_max 0.371
_refine_diff_density_min -0.323
_refine_diff_density_rms 0.076
_refine_ls_abs_structure_details 'Flack H D (1983), Acta Cryst. A39, 876-881'
_refine_ls_abs_structure_Flack 0.41(9)
_refine_ls_extinction_coef 0.012(3)
_refine_ls_extinction_expression Fc^*^=kFc[1+0.001xFc^2^\l^3^/sin(2\q)]^-1/4^
_refine_ls_extinction_method SHELXL
_refine_ls_goodness_of_fit_ref 1.981
_refine_ls_hydrogen_treatment mixed
_refine_ls_matrix_type full
_refine_ls_number_parameters 463
_refine_ls_number_reflns 5625
_refine_ls_number_restraints 377
_refine_ls_restrained_S_all 1.970
_refine_ls_R_factor_all 0.1122
_refine_ls_R_factor_gt 0.1089
_refine_ls_shift/su_max 0.005
_refine_ls_shift/su_mean 0.000
_refine_ls_structure_factor_coef Fsqd
_refine_ls_weighting_details 'calc w=1/[\s^2^(Fo^2^)+(0.2000P)^2^+0.0000P] where P=(Fo^2^+2Fc^2^)/3'
_refine_ls_weighting_scheme calc
_refine_ls_wR_factor_gt 0.3720
_refine_ls_wR_factor_ref 0.3936
_reflns_number_gt 5202
_reflns_number_total 5625
_reflns_threshold_expression >2sigma(I)
_cod_data_source_file b315769e.txt
_cod_data_source_block 1b
_cod_original_sg_symbol_H-M P21
_cod_database_code 7150352

loop_
_symmetry_equiv_pos_as_xyz
'x, y, z'
'-x, y+1/2, -z'

loop_
_atom_site_label
_atom_site_type_symbol
_atom_site_fract_x
_atom_site_fract_y
_atom_site_fract_z
_atom_site_U_iso_or_equiv
_atom_site_adp_type
_atom_site_occupancy
_atom_site_symmetry_multiplicity
_atom_site_calc_flag
_atom_site_refinement_flags
_atom_site_disorder_assembly
_atom_site_disorder_group
N1 N -0.9400(5) -0.4264(4) -0.0245(2) 0.0740(10) Uani 1 1 d . . .
H1 H -0.9700 -0.4865 -0.0020 0.089 Uiso 1 1 calc R . .
C2 C -0.8751(6) -0.4565(5) -0.0756(2) 0.0760(11) Uani 1 1 d . . .
N2 N -0.8583(6) -0.5770(4) -0.0870(2) 0.0837(11) Uani 1 1 d . . .
H2 H -0.8136 -0.6003 -0.1187 0.100 Uiso 1 1 calc R . .
H3 H -0.8920 -0.6323 -0.0628 0.100 Uiso 1 1 calc R . .
N3 N -0.8236(5) -0.3757(4) -0.1126(2) 0.0734(10) Uani 1 1 d . . .
C4 C -0.8451(5) -0.2579(5) -0.0961(2) 0.0698(10) Uani 1 1 d . . .
C5 C -0.9098(5) -0.2194(4) -0.0437(2) 0.0679(10) Uani 1 1 d . . .
C6 C -0.9621(5) -0.3072(5) -0.0055(2) 0.0705(10) Uani 1 1 d . . .
O6 O -1.0236(4) -0.2890(4) 0.04266(16) 0.0801(9) Uani 1 1 d . . .
N7 N -0.9137(5) -0.0922(4) -0.04298(19) 0.0715(9) Uani 1 1 d . . .
C8 C -0.8570(5) -0.0565(5) -0.0918(2) 0.0719(10) Uani 1 1 d . . .
H4 H -0.8481 0.0272 -0.1031 0.086 Uiso 1 1 calc R . .
N9 N -0.8106(4) -0.1528(4) -0.12591(17) 0.0677(8) Uani 1 1 d . . .
C10 C -0.7579(5) -0.1419(6) -0.1866(2) 0.0763(12) Uani 1 1 d . A .
H5 H -0.7300 -0.0549 -0.1929 0.092 Uiso 1 1 calc R . .
C11 C -0.6409(6) -0.2245(6) -0.1986(3) 0.0824(13) Uani 1 1 d D . .
H6 H -0.6509 -0.3053 -0.1775 0.099 Uiso 0.56(2) 1 calc PR A 1
H7 H -0.6614 -0.3060 -0.1802 0.099 Uiso 0.44(2) 1 calc PR A 2
C12 C -0.6565(9) -0.2406(9) -0.2674(3) 0.105(2) Uani 1 1 d . A .
H8 H -0.6091 -0.3157 -0.2812 0.126 Uiso 1 1 calc R . .
C13 C -0.8150(9) -0.2506(9) -0.2781(3) 0.106(2) Uani 1 1 d D . .
H9 H -0.8431 -0.2142 -0.3200 0.128 Uiso 0.513(13) 1 calc PR A 5
H10 H -0.8478 -0.2225 -0.3212 0.128 Uiso 0.487(13) 1 calc PR A 6
O12 O -0.8656(5) -0.1729(5) -0.23311(17) 0.0945(13) Uani 1 1 d . A .
O11 O -0.5147(12) -0.1654(13) -0.1741(5) 0.082(3) Uani 0.56(2) 1 d PD A 1
Si1 Si -0.3921(8) -0.2355(6) -0.1304(4) 0.0855(16) Uani 0.56(2) 1 d PD A 1
C15 C -0.4593(12) -0.2942(11) -0.0593(6) 0.085(3) Uiso 0.56(2) 1 d PD A 1
H11 H -0.5355 -0.3515 -0.0735 0.103 Uiso 0.56(2) 1 calc PR A 1
C16 C -0.3603(14) -0.3682(13) -0.0138(7) 0.097(4) Uiso 0.56(2) 1 d PD A 1
H12 H -0.3214 -0.4360 -0.0363 0.145 Uiso 0.56(2) 1 calc PR A 1
H13 H -0.4102 -0.4010 0.0200 0.145 Uiso 0.56(2) 1 calc PR A 1
H14 H -0.2865 -0.3145 0.0038 0.145 Uiso 0.56(2) 1 calc PR A 1
C17 C -0.5204(19) -0.2003(15) -0.0177(7) 0.105(5) Uiso 0.56(2) 1 d PD A 1
H15 H -0.5853 -0.1483 -0.0431 0.158 Uiso 0.56(2) 1 calc PR A 1
H16 H -0.4472 -0.1493 0.0027 0.158 Uiso 0.56(2) 1 calc PR A 1
H17 H -0.5683 -0.2427 0.0141 0.158 Uiso 0.56(2) 1 calc PR A 1
C18 C -0.3246(13) -0.3659(12) -0.1757(7) 0.108(4) Uiso 0.56(2) 1 d PD A 1
H18 H -0.3151 -0.3333 -0.2185 0.129 Uiso 0.56(2) 1 calc PR A 1
C19 C -0.4175(18) -0.4748(16) -0.1842(10) 0.123(5) Uiso 0.56(2) 1 d PD A 1
H19 H -0.5096 -0.4476 -0.1998 0.185 Uiso 0.56(2) 1 calc PR A 1
H20 H -0.4215 -0.5166 -0.1440 0.185 Uiso 0.56(2) 1 calc PR A 1
H21 H -0.3823 -0.5315 -0.2143 0.185 Uiso 0.56(2) 1 calc PR A 1
C20 C -0.1807(14) -0.4073(16) -0.1501(8) 0.109(4) Uiso 0.56(2) 1 d PD A 1
H22 H -0.1169 -0.3384 -0.1514 0.164 Uiso 0.56(2) 1 calc PR A 1
H23 H -0.1507 -0.4748 -0.1756 0.164 Uiso 0.56(2) 1 calc PR A 1
H24 H -0.1828 -0.4351 -0.1068 0.164 Uiso 0.56(2) 1 calc PR A 1
C21 C -0.2636(11) -0.1119(11) -0.1119(5) 0.090(4) Uiso 0.56(2) 1 d PD A 1
H25 H -0.1936 -0.1439 -0.0792 0.108 Uiso 0.56(2) 1 calc PR A 1
C22 C -0.3218(14) 0.0063(11) -0.0874(7) 0.096(4) Uiso 0.56(2) 1 d PD A 1
H26 H -0.3657 -0.0111 -0.0492 0.144 Uiso 0.56(2) 1 calc PR A 1
H27 H -0.3895 0.0405 -0.1190 0.144 Uiso 0.56(2) 1 calc PR A 1
H28 H -0.2476 0.0656 -0.0782 0.144 Uiso 0.56(2) 1 calc PR A 1
C23 C -0.1896(17) -0.079(2) -0.1700(7) 0.112(4) Uiso 0.56(2) 1 d PD A 1
H29 H -0.1547 -0.1539 -0.1881 0.168 Uiso 0.56(2) 1 calc PR A 1
H30 H -0.1131 -0.0235 -0.1579 0.168 Uiso 0.56(2) 1 calc PR A 1
H31 H -0.2540 -0.0384 -0.2010 0.168 Uiso 0.56(2) 1 calc PR A 1
O110 O -0.5152(14) -0.188(2) -0.1696(9) 0.104(7) Uani 0.44(2) 1 d PD A 2
Si10 Si -0.4034(12) -0.2489(11) -0.1159(6) 0.100(3) Uani 0.44(2) 1 d PD A 2
C150 C -0.4760(13) -0.2800(12) -0.0412(7) 0.076(3) Uiso 0.44(2) 1 d PD A 2
H32 H -0.5508 -0.3409 -0.0517 0.091 Uiso 0.44(2) 1 calc PR A 2
C160 C -0.380(2) -0.342(2) 0.0099(9) 0.106(5) Uiso 0.44(2) 1 d PD A 2
H33 H -0.3302 -0.4092 -0.0086 0.158 Uiso 0.44(2) 1 calc PR A 2
H34 H -0.4338 -0.3756 0.0422 0.158 Uiso 0.44(2) 1 calc PR A 2
H35 H -0.3143 -0.2821 0.0287 0.158 Uiso 0.44(2) 1 calc PR A 2
C170 C -0.543(2) -0.1774(17) -0.0103(8) 0.090(4) Uiso 0.44(2) 1 d PD A 2
H36 H -0.6073 -0.1359 -0.0408 0.135 Uiso 0.44(2) 1 calc PR A 2
H37 H -0.4730 -0.1190 0.0065 0.135 Uiso 0.44(2) 1 calc PR A 2
H38 H -0.5922 -0.2097 0.0238 0.135 Uiso 0.44(2) 1 calc PR A 2
C180 C -0.3386(18) -0.3946(17) -0.1527(11) 0.120(6) Uiso 0.44(2) 1 d PD A 2
H39 H -0.3244 -0.3746 -0.1971 0.144 Uiso 0.44(2) 1 calc PR A 2
C190 C -0.438(2) -0.4999(19) -0.1539(11) 0.115(6) Uiso 0.44(2) 1 d PD A 2
H40 H -0.5266 -0.4739 -0.1744 0.172 Uiso 0.44(2) 1 calc PR A 2
H41 H -0.4494 -0.5259 -0.1111 0.172 Uiso 0.44(2) 1 calc PR A 2
H42 H -0.4026 -0.5686 -0.1771 0.172 Uiso 0.44(2) 1 calc PR A 2
C200 C -0.2030(17) -0.442(3) -0.1220(13) 0.151(10) Uiso 0.44(2) 1 d PD A 2
H43 H -0.1353 -0.3760 -0.1193 0.227 Uiso 0.44(2) 1 calc PR A 2
H44 H -0.1704 -0.5097 -0.1470 0.227 Uiso 0.44(2) 1 calc PR A 2
H45 H -0.2159 -0.4722 -0.0799 0.227 Uiso 0.44(2) 1 calc PR A 2
C210 C -0.265(2) -0.129(2) -0.1120(12) 0.161(18) Uiso 0.44(2) 1 d PD A 2
H46 H -0.2006 -0.1454 -0.0739 0.193 Uiso 0.44(2) 1 calc PR A 2
C232 C -0.313(3) 0.004(2) -0.1098(14) 0.121(7) Uiso 0.44(2) 1 d PD A 2
H47 H -0.3752 0.0135 -0.0770 0.182 Uiso 0.44(2) 1 calc PR A 2
H48 H -0.3609 0.0265 -0.1503 0.182 Uiso 0.44(2) 1 calc PR A 2
H49 H -0.2336 0.0582 -0.1010 0.182 Uiso 0.44(2) 1 calc PR A 2
C230 C -0.181(3) -0.132(3) -0.1696(12) 0.134(8) Uiso 0.44(2) 1 d PD A 2
H50 H -0.1410 -0.2139 -0.1735 0.201 Uiso 0.44(2) 1 calc PR A 2
H51 H -0.1083 -0.0708 -0.1647 0.201 Uiso 0.44(2) 1 calc PR A 2
H52 H -0.2419 -0.1141 -0.2073 0.201 Uiso 0.44(2) 1 calc PR A 2
O13 O -0.6113(8) -0.1331(8) -0.2950(2) 0.124(2) Uani 1 1 d . . .
Si2 Si -0.5218(10) -0.1048(10) -0.3538(3) 0.154(3) Uani 0.696(14) 1 d PD A 3
C24 C -0.364(2) -0.196(3) -0.3465(14) 0.222(13) Uiso 0.696(14) 1 d PD A 3
H53 H -0.3349 -0.1929 -0.3008 0.267 Uiso 0.696(14) 1 calc PR A 3
C25 C -0.369(6) -0.334(3) -0.361(5) 0.47(6) Uiso 0.696(14) 1 d PD A 3
H301 H -0.4432 -0.3718 -0.3397 0.707 Uiso 0.696(14) 1 calc PR A 3
H302 H -0.2816 -0.3714 -0.3451 0.707 Uiso 0.696(14) 1 calc PR A 3
H303 H -0.3851 -0.3466 -0.4057 0.707 Uiso 0.696(14) 1 calc PR A 3
C26 C -0.241(4) -0.150(5) -0.376(4) 0.46(5) Uiso 0.696(14) 1 d PD A 3
H304 H -0.2321 -0.0617 -0.3689 0.695 Uiso 0.696(14) 1 calc PR A 3
H305 H -0.2523 -0.1670 -0.4208 0.695 Uiso 0.696(14) 1 calc PR A 3
H306 H -0.1593 -0.1921 -0.3570 0.695 Uiso 0.696(14) 1 calc PR A 3
C27 C -0.648(3) -0.149(3) -0.4221(10) 0.206(12) Uiso 0.696(14) 1 d PD A 3
H60 H -0.6769 -0.2354 -0.4141 0.247 Uiso 0.696(14) 1 calc PR A 3
C28 C -0.775(4) -0.073(6) -0.429(2) 0.34(3) Uiso 0.696(14) 1 d PD A 3
H307 H -0.8177 -0.0744 -0.3892 0.513 Uiso 0.696(14) 1 calc PR A 3
H308 H -0.8388 -0.1073 -0.4619 0.513 Uiso 0.696(14) 1 calc PR A 3
H309 H -0.7518 0.0111 -0.4390 0.513 Uiso 0.696(14) 1 calc PR A 3
C29 C -0.583(5) -0.151(7) -0.4849(14) 0.34(3) Uiso 0.696(14) 1 d PD A 3
H310 H -0.5006 -0.2020 -0.4809 0.516 Uiso 0.696(14) 1 calc PR A 3
H311 H -0.5596 -0.0675 -0.4963 0.516 Uiso 0.696(14) 1 calc PR A 3
H312 H -0.6492 -0.1855 -0.5173 0.516 Uiso 0.696(14) 1 calc PR A 3
C30 C -0.497(2) 0.0652(15) -0.3497(7) 0.142(5) Uiso 0.696(14) 1 d PD A 3
H300 H -0.5917 0.1009 -0.3538 0.171 Uiso 0.696(14) 1 calc PR A 3
C31 C -0.422(5) 0.127(3) -0.4002(16) 0.33(3) Uiso 0.696(14) 1 d PD A 3
H313 H -0.4607 0.0980 -0.4414 0.488 Uiso 0.696(14) 1 calc PR A 3
H314 H -0.3249 0.1057 -0.3943 0.488 Uiso 0.696(14) 1 calc PR A 3
H315 H -0.4332 0.2158 -0.3976 0.488 Uiso 0.696(14) 1 calc PR A 3
C32 C -0.431(4) 0.110(3) -0.2864(12) 0.223(15) Uiso 0.696(14) 1 d PD A 3
H316 H -0.4814 0.0781 -0.2528 0.335 Uiso 0.696(14) 1 calc PR A 3
H317 H -0.4321 0.2002 -0.2855 0.335 Uiso 0.696(14) 1 calc PR A 3
H318 H -0.3356 0.0816 -0.2807 0.335 Uiso 0.696(14) 1 calc PR A 3
Si20 Si -0.5747(15) -0.1125(15) -0.3689(5) 0.119(4) Uani 0.304(14) 1 d PD A 4
C240 C -0.416(3) -0.031(3) -0.3434(16) 0.135(11) Uiso 0.304(14) 1 d PD A 4
H74 H -0.3992 0.0121 -0.3830 0.162 Uiso 0.304(14) 1 calc PR A 4
C250 C -0.277(4) -0.091(5) -0.328(5) 0.30(5) Uiso 0.304(14) 1 d PD A 4
H319 H -0.2685 -0.1620 -0.3551 0.449 Uiso 0.304(14) 1 calc PR A 4
H320 H -0.2685 -0.1173 -0.2842 0.449 Uiso 0.304(14) 1 calc PR A 4
H321 H -0.2048 -0.0315 -0.3346 0.449 Uiso 0.304(14) 1 calc PR A 4
C260 C -0.424(5) 0.076(4) -0.301(2) 0.154(15) Uiso 0.304(14) 1 d PD A 4
H322 H -0.5066 0.1241 -0.3134 0.231 Uiso 0.304(14) 1 calc PR A 4
H323 H -0.3431 0.1281 -0.3028 0.231 Uiso 0.304(14) 1 calc PR A 4
H324 H -0.4281 0.0472 -0.2577 0.231 Uiso 0.304(14) 1 calc PR A 4
C270 C -0.699(3) -0.002(3) -0.4143(16) 0.176(19) Uiso 0.304(14) 1 d PD A 4
H81 H -0.6727 0.0821 -0.3993 0.212 Uiso 0.304(14) 1 calc PR A 4
C280 C -0.690(6) -0.002(5) -0.4833(18) 0.44(12) Uiso 0.304(14) 1 d PD A 4
H325 H -0.5941 0.0105 -0.4919 0.660 Uiso 0.304(14) 1 calc PR A 4
H326 H -0.7461 0.0648 -0.5023 0.660 Uiso 0.304(14) 1 calc PR A 4
H327 H -0.7225 -0.0804 -0.5009 0.660 Uiso 0.304(14) 1 calc PR A 4
C290 C -0.848(3) -0.021(4) -0.4007(17) 0.134(11) Uiso 0.304(14) 1 d PD A 4
H328 H -0.8547 -0.0184 -0.3555 0.201 Uiso 0.304(14) 1 calc PR A 4
H329 H -0.8813 -0.1000 -0.4173 0.201 Uiso 0.304(14) 1 calc PR A 4
H330 H -0.9049 0.0452 -0.4207 0.201 Uiso 0.304(14) 1 calc PR A 4
C300 C -0.552(3) -0.249(2) -0.4209(14) 0.146(12) Uiso 0.304(14) 1 d PD A 4
H88 H -0.5135 -0.2215 -0.4601 0.175 Uiso 0.304(14) 1 calc PR A 4
C310 C -0.464(4) -0.354(3) -0.3917(14) 0.19(2) Uiso 0.304(14) 1 d PD A 4
H331 H -0.3715 -0.3248 -0.3797 0.291 Uiso 0.304(14) 1 calc PR A 4
H332 H -0.4611 -0.4210 -0.4222 0.291 Uiso 0.304(14) 1 calc PR A 4
H333 H -0.5051 -0.3848 -0.3547 0.291 Uiso 0.304(14) 1 calc PR A 4
C320 C -0.694(3) -0.309(3) -0.4370(16) 0.132(10) Uiso 0.304(14) 1 d PD A 4
H334 H -0.7569 -0.2476 -0.4565 0.199 Uiso 0.304(14) 1 calc PR A 4
H335 H -0.7287 -0.3395 -0.3987 0.199 Uiso 0.304(14) 1 calc PR A 4
H336 H -0.6848 -0.3771 -0.4661 0.199 Uiso 0.304(14) 1 calc PR A 4
C14 C -0.877(3) -0.3733(17) -0.2770(13) 0.133(11) Uiso 0.513(13) 1 d PD A 5
H95 H -0.8677 -0.4020 -0.2331 0.159 Uiso 0.513(13) 1 calc PR A 5
H96 H -0.9758 -0.3643 -0.2896 0.159 Uiso 0.513(13) 1 calc PR A 5
O14 O -0.8259(12) -0.4688(11) -0.3145(5) 0.101(3) Uiso 0.513(13) 1 d PD A 5
Si3 Si -0.8973(11) -0.5986(8) -0.3358(3) 0.126(3) Uani 0.513(13) 1 d PD A 5
C33 C -1.0700(19) -0.572(3) -0.3731(12) 0.173(11) Uiso 0.513(13) 1 d PD A 5
H111 H -1.0894 -0.6453 -0.4007 0.207 Uiso 0.513(13) 1 calc PR A 5
C34 C -1.192(4) -0.564(9) -0.334(3) 0.39(7) Uiso 0.513(13) 1 d PD A 5
H337 H -1.1897 -0.6334 -0.3046 0.589 Uiso 0.513(13) 1 calc PR A 5
H338 H -1.2775 -0.5675 -0.3615 0.589 Uiso 0.513(13) 1 calc PR A 5
H339 H -1.1882 -0.4871 -0.3105 0.589 Uiso 0.513(13) 1 calc PR A 5
C35 C -1.084(3) -0.463(3) -0.4167(12) 0.164(9) Uiso 0.513(13) 1 d PD A 5
H340 H -1.0099 -0.4644 -0.4443 0.245 Uiso 0.513(13) 1 calc PR A 5
H341 H -1.0790 -0.3873 -0.3921 0.245 Uiso 0.513(13) 1 calc PR A 5
H342 H -1.1725 -0.4671 -0.4418 0.245 Uiso 0.513(13) 1 calc PR A 5
C36 C -0.899(2) -0.6978(17) -0.2629(7) 0.129(6) Uiso 0.513(13) 1 d PD A 5
H97 H -0.9631 -0.6589 -0.2349 0.155 Uiso 0.513(13) 1 calc PR A 5
C37 C -0.761(2) -0.708(2) -0.2271(10) 0.129(6) Uiso 0.513(13) 1 d PD A 5
H343 H -0.7263 -0.6258 -0.2164 0.193 Uiso 0.513(13) 1 calc PR A 5
H344 H -0.6982 -0.7501 -0.2527 0.193 Uiso 0.513(13) 1 calc PR A 5
H345 H -0.7694 -0.7549 -0.1887 0.193 Uiso 0.513(13) 1 calc PR A 5
C38 C -0.953(3) -0.827(2) -0.2795(13) 0.165(10) Uiso 0.513(13) 1 d PD A 5
H346 H -1.0436 -0.8211 -0.3028 0.248 Uiso 0.513(13) 1 calc PR A 5
H347 H -0.9607 -0.8741 -0.2410 0.248 Uiso 0.513(13) 1 calc PR A 5
H348 H -0.8899 -0.8688 -0.3052 0.248 Uiso 0.513(13) 1 calc PR A 5
C39 C -0.773(2) -0.661(3) -0.3891(10) 0.173(10) Uiso 0.513(13) 1 d PD A 5
H104 H -0.7146 -0.7235 -0.3647 0.208 Uiso 0.513(13) 1 calc PR A 5
C40 C -0.676(4) -0.567(4) -0.414(2) 0.25(2) Uiso 0.513(13) 1 d PD A 5
H349 H -0.6258 -0.5242 -0.3792 0.378 Uiso 0.513(13) 1 calc PR A 5
H350 H -0.7290 -0.5080 -0.4407 0.378 Uiso 0.513(13) 1 calc PR A 5
H351 H -0.6106 -0.6093 -0.4389 0.378 Uiso 0.513(13) 1 calc PR A 5
C41 C -0.840(5) -0.726(5) -0.4474(17) 0.25(2) Uiso 0.513(13) 1 d PD A 5
H352 H -0.9062 -0.7867 -0.4350 0.375 Uiso 0.513(13) 1 calc PR A 5
H353 H -0.7691 -0.7682 -0.4690 0.375 Uiso 0.513(13) 1 calc PR A 5
H354 H -0.8864 -0.6658 -0.4755 0.375 Uiso 0.513(13) 1 calc PR A 5
C140 C -0.8648(18) -0.3866(12) -0.2670(7) 0.084(4) Uiso 0.487(13) 1 d PD A 6
H118 H -0.8023 -0.4311 -0.2360 0.101 Uiso 0.487(13) 1 calc PR A 6
H119 H -0.9594 -0.3894 -0.2544 0.101 Uiso 0.487(13) 1 calc PR A 6
O140 O -0.8566(17) -0.4295(14) -0.3279(6) 0.122(4) Uiso 0.487(13) 1 d PD A 6
Si30 Si -0.8774(15) -0.5743(14) -0.3443(7) 0.229(10) Uani 0.487(13) 1 d PD A 6
C330 C -0.910(4) -0.592(3) -0.4297(10) 0.26(3) Uiso 0.487(13) 1 d PD A 6
H140 H -1.0036 -0.5564 -0.4389 0.306 Uiso 0.487(13) 1 calc PR A 6
C340 C -0.824(7) -0.519(5) -0.4723(18) 0.30(3) Uiso 0.487(13) 1 d PD A 6
H355 H -0.8089 -0.4360 -0.4555 0.448 Uiso 0.487(13) 1 calc PR A 6
H356 H -0.8716 -0.5143 -0.5142 0.448 Uiso 0.487(13) 1 calc PR A 6
H357 H -0.7352 -0.5598 -0.4744 0.448 Uiso 0.487(13) 1 calc PR A 6
C350 C -0.925(5) -0.719(4) -0.4566(17) 0.23(2) Uiso 0.487(13) 1 d PD A 6
H373 H -0.8395 -0.7425 -0.4740 0.350 Uiso 0.487(13) 1 calc PR A 6
H374 H -1.0002 -0.7202 -0.4898 0.350 Uiso 0.487(13) 1 calc PR A 6
H375 H -0.9440 -0.7768 -0.4237 0.350 Uiso 0.487(13) 1 calc PR A 6
C360 C -0.718(2) -0.663(3) -0.3141(11) 0.182(12) Uiso 0.487(13) 1 d PD A 6
H120 H -0.7294 -0.7478 -0.3309 0.218 Uiso 0.487(13) 1 calc PR A 6
C370 C -0.586(3) -0.616(6) -0.3341(19) 0.25(2) Uiso 0.487(13) 1 d PD A 6
H361 H -0.5916 -0.6119 -0.3798 0.370 Uiso 0.487(13) 1 calc PR A 6
H362 H -0.5117 -0.6711 -0.3189 0.370 Uiso 0.487(13) 1 calc PR A 6
H363 H -0.5682 -0.5336 -0.3168 0.370 Uiso 0.487(13) 1 calc PR A 6
C380 C -0.708(4) -0.673(3) -0.2426(11) 0.182(13) Uiso 0.487(13) 1 d PD A 6
H364 H -0.7945 -0.7044 -0.2295 0.273 Uiso 0.487(13) 1 calc PR A 6
H365 H -0.6884 -0.5925 -0.2239 0.273 Uiso 0.487(13) 1 calc PR A 6
H366 H -0.6337 -0.7302 -0.2287 0.273 Uiso 0.487(13) 1 calc PR A 6
C390 C -1.026(2) -0.628(3) -0.3024(14) 0.215(17) Uiso 0.487(13) 1 d PD A 6
H133 H -1.0095 -0.6041 -0.2575 0.259 Uiso 0.487(13) 1 calc PR A 6
C400 C -1.055(5) -0.766(3) -0.306(3) 0.34(4) Uiso 0.487(13) 1 d PD A 6
H376 H -0.9778 -0.8111 -0.2844 0.506 Uiso 0.487(13) 1 calc PR A 6
H377 H -1.0677 -0.7921 -0.3496 0.506 Uiso 0.487(13) 1 calc PR A 6
H378 H -1.1384 -0.7842 -0.2855 0.506 Uiso 0.487(13) 1 calc PR A 6
C410 C -1.163(2) -0.572(3) -0.3295(12) 0.144(8) Uiso 0.487(13) 1 d PD A 6
H370 H -1.1553 -0.4822 -0.3297 0.216 Uiso 0.487(13) 1 calc PR A 6
H371 H -1.2359 -0.5961 -0.3037 0.216 Uiso 0.487(13) 1 calc PR A 6
H372 H -1.1851 -0.6013 -0.3723 0.216 Uiso 0.487(13) 1 calc PR A 6

loop_
_atom_site_aniso_label
_atom_site_aniso_U_11
_atom_site_aniso_U_22
_atom_site_aniso_U_33
_atom_site_aniso_U_23
_atom_site_aniso_U_13
_atom_site_aniso_U_12
N1 0.075(2) 0.063(2) 0.085(2) 0.0021(16) 0.0148(17) 0.0001(18)
C2 0.083(3) 0.066(2) 0.079(2) -0.001(2) 0.010(2) 0.005(2)
N2 0.094(3) 0.065(2) 0.094(3) -0.0041(19) 0.021(2) 0.001(2)
N3 0.071(2) 0.064(2) 0.086(2) -0.0020(16) 0.0138(16) -0.0062(18)
C4 0.064(2) 0.064(2) 0.081(3) -0.0017(18) 0.0087(16) 0.005(2)
C5 0.074(3) 0.057(2) 0.074(2) 0.0031(16) 0.0120(16) -0.0003(18)
C6 0.074(3) 0.056(2) 0.084(2) 0.0034(17) 0.0154(18) 0.0011(19)
O6 0.098(3) 0.0697(18) 0.0749(18) -0.0021(14) 0.0191(15) -0.0023(17)
N7 0.073(2) 0.066(2) 0.077(2) -0.0027(15) 0.0102(15) -0.0007(17)
C8 0.066(3) 0.067(2) 0.082(3) -0.0022(19) 0.0039(18) 0.0009(19)
N9 0.0592(18) 0.0680(19) 0.0762(19) 0.0012(16) 0.0083(13) -0.0010(16)
C10 0.072(3) 0.089(3) 0.069(2) -0.001(2) 0.0081(16) 0.002(2)
C11 0.070(3) 0.084(3) 0.095(3) 0.007(2) 0.011(2) -0.002(2)
C12 0.113(5) 0.111(5) 0.095(4) -0.010(4) 0.027(3) 0.008(4)
C13 0.125(5) 0.134(6) 0.061(2) -0.007(3) 0.011(2) -0.025(5)
O12 0.093(3) 0.113(3) 0.0747(19) 0.003(2) -0.0084(16) 0.012(2)
O11 0.090(8) 0.078(6) 0.078(5) -0.006(4) 0.008(3) -0.013(4)
Si1 0.060(2) 0.086(2) 0.112(4) 0.009(3) 0.018(2) -0.0047(16)
O110 0.046(7) 0.088(9) 0.179(17) 0.027(8) 0.018(6) 0.000(5)
Si10 0.064(3) 0.128(6) 0.109(4) 0.036(3) 0.022(2) 0.008(3)
O13 0.145(5) 0.144(5) 0.089(3) 0.000(3) 0.043(3) 0.004(4)
Si2 0.152(5) 0.230(8) 0.083(3) 0.019(3) 0.026(3) -0.012(5)
Si20 0.130(8) 0.169(9) 0.062(5) 0.006(4) 0.035(4) 0.024(7)
Si3 0.165(7) 0.116(4) 0.095(3) -0.024(3) -0.002(3) -0.004(4)
Si30 0.138(8) 0.235(16) 0.32(2) -0.179(16) 0.036(9) -0.039(9)

loop_
_atom_type_symbol
_atom_type_description
_atom_type_scat_dispersion_real
_atom_type_scat_dispersion_imag
_atom_type_scat_source
C C 0.0181 0.0091 'International Tables Vol C Tables 4.2.6.8 and 6.1.1.4'
H H 0.0000 0.0000 'International Tables Vol C Tables 4.2.6.8 and 6.1.1.4'
O O 0.0492 0.0322 'International Tables Vol C Tables 4.2.6.8 and 6.1.1.4'
N N 0.0311 0.0180 'International Tables Vol C Tables 4.2.6.8 and 6.1.1.4'
Si Si 0.2541 0.3302 'International Tables Vol C Tables 4.2.6.8 and 6.1.1.4'

loop_
_geom_angle_atom_site_label_1
_geom_angle_atom_site_label_2
_geom_angle_atom_site_label_3
_geom_angle
_geom_angle_site_symmetry_1
_geom_angle_site_symmetry_3
_geom_angle_publ_flag
C2 N1 C6 124.2(5) . . ?
N3 C2 N2 118.7(5) . . ?
N3 C2 N1 124.0(5) . . ?
N2 C2 N1 117.2(5) . . ?
C2 N3 C4 113.5(4) . . ?
N3 C4 N9 128.3(4) . . ?
N3 C4 C5 125.9(5) . . ?
N9 C4 C5 105.9(4) . . ?
N7 C5 C6 132.0(5) . . ?
N7 C5 C4 108.9(4) . . ?
C6 C5 C4 119.0(4) . . ?
O6 C6 N1 119.2(4) . . ?
O6 C6 C5 127.4(5) . . ?
N1 C6 C5 113.4(4) . . ?
C8 N7 C5 106.1(4) . . ?
N7 C8 N9 112.9(5) . . ?
C4 N9 C8 106.3(4) . . ?
C4 N9 C10 127.7(4) . . ?
C8 N9 C10 125.2(4) . . ?
O12 C10 N9 108.0(4) . . ?
O12 C10 C11 105.4(4) . . ?
N9 C10 C11 116.5(5) . . ?
O110 C11 O11 10.3(11) . . ?
O110 C11 C12 119.2(10) . . ?
O11 C11 C12 114.9(7) . . ?
O110 C11 C10 114.3(10) . . ?
O11 C11 C10 108.2(7) . . ?
C12 C11 C10 103.4(5) . . ?
O13 C12 C11 108.3(7) . . ?
O13 C12 C13 110.2(7) . . ?
C11 C12 C13 99.6(5) . . ?
O12 C13 C14 111.4(10) . . ?
O12 C13 C12 105.4(5) . . ?
C14 C13 C12 118.0(14) . . ?
O12 C13 C140 109.0(7) . . ?
C14 C13 C140 9.4(16) . . ?
C12 C13 C140 111.1(9) . . ?
C13 O12 C10 109.8(5) . . ?
C11 O11 Si1 123.7(10) . . ?
O11 Si1 C15 109.8(7) . . ?
O11 Si1 C21 103.4(6) . . ?
C15 Si1 C21 111.2(6) . . ?
O11 Si1 C18 109.2(7) . . ?
C15 Si1 C18 109.7(7) . . ?
C21 Si1 C18 113.2(6) . . ?
C17 C15 C16 103.9(10) . . ?
C17 C15 Si1 116.5(8) . . ?
C16 C15 Si1 117.3(9) . . ?
C19 C18 C20 109.9(12) . . ?
C19 C18 Si1 115.1(10) . . ?
C20 C18 Si1 113.1(9) . . ?
C22 C21 C23 107.5(11) . . ?
C22 C21 Si1 114.7(8) . . ?
C23 C21 Si1 110.8(9) . . ?
C11 O110 Si10 134.4(16) . . ?
O110 Si10 C150 113.3(9) . . ?
O110 Si10 C210 100.5(11) . . ?
C150 Si10 C210 115.0(10) . . ?
O110 Si10 C180 105.6(10) . . ?
C150 Si10 C180 112.2(9) . . ?
C210 Si10 C180 109.1(9) . . ?
C170 C150 C160 106.3(13) . . ?
C170 C150 Si10 118.2(10) . . ?
C160 C150 Si10 116.2(11) . . ?
C190 C180 C200 106.6(16) . . ?
C190 C180 Si10 113.7(13) . . ?
C200 C180 Si10 114.5(13) . . ?
C232 C210 C230 103.3(18) . . ?
C232 C210 Si10 115.8(16) . . ?
C230 C210 Si10 112.5(16) . . ?
C12 O13 Si2 134.3(7) . . ?
C12 O13 Si20 128.0(8) . . ?
Si2 O13 Si20 20.6(5) . . ?
O13 Si2 C24 109.8(11) . . ?
O13 Si2 C30 103.1(8) . . ?
C24 Si2 C30 115.6(11) . . ?
O13 Si2 C27 101.2(10) . . ?
C24 Si2 C27 114.3(12) . . ?
C30 Si2 C27 111.3(10) . . ?
C26 C24 C25 105(2) . . ?
C26 C24 Si2 119.1(19) . . ?
C25 C24 Si2 120(2) . . ?
C28 C27 C29 109(2) . . ?
C28 C27 Si2 114(2) . . ?
C29 C27 Si2 113.2(18) . . ?
C31 C30 C32 107.2(19) . . ?
C31 C30 Si2 118.1(17) . . ?
C32 C30 Si2 113.7(17) . . ?
O13 Si20 C240 91.8(14) . . ?
O13 Si20 C300 120.2(14) . . ?
C240 Si20 C300 114.5(12) . . ?
O13 Si20 C270 112.7(12) . . ?
C240 Si20 C270 109.5(14) . . ?
C300 Si20 C270 107.4(13) . . ?
C260 C240 C250 107(2) . . ?
C260 C240 Si20 118(2) . . ?
C250 C240 Si20 125(2) . . ?
C280 C270 C290 110(2) . . ?
C280 C270 Si20 115(2) . . ?
C290 C270 Si20 113.4(19) . . ?
C310 C300 C320 104(2) . . ?
C310 C300 Si20 116.2(17) . . ?
C320 C300 Si20 108.1(17) . . ?
O14 C14 C13 119.2(16) . . ?
C14 O14 Si3 128.8(12) . . ?
O14 Si3 C33 110.2(10) . . ?
O14 Si3 C39 101.6(10) . . ?
C33 Si3 C39 114.6(11) . . ?
O14 Si3 C36 107.4(7) . . ?
C33 Si3 C36 111.8(10) . . ?
C39 Si3 C36 110.5(11) . . ?
C35 C33 C34 105(2) . . ?
C35 C33 Si3 115.0(16) . . ?
C34 C33 Si3 121(2) . . ?
C37 C36 C38 109.1(17) . . ?
C37 C36 Si3 112.8(13) . . ?
C38 C36 Si3 111.0(13) . . ?
C40 C39 C41 105(2) . . ?
C40 C39 Si3 115.4(19) . . ?
C41 C39 Si3 114(2) . . ?
O140 C140 C13 97.3(11) . . ?
C140 O140 Si30 120.7(12) . . ?
O140 Si30 C330 108.9(13) . . ?
O140 Si30 C390 106.7(13) . . ?
C330 Si30 C390 111.9(13) . . ?
O140 Si30 C360 109.5(12) . . ?
C330 Si30 C360 110.5(13) . . ?
C390 Si30 C360 109.2(12) . . ?
C350 C330 C340 107(2) . . ?
C350 C330 Si30 119(2) . . ?
C340 C330 Si30 119(2) . . ?
C370 C360 C380 110(2) . . ?
C370 C360 Si30 116(2) . . ?
C380 C360 Si30 111.0(15) . . ?
C400 C390 C410 103(2) . . ?
C400 C390 Si30 115.8(19) . . ?
C410 C390 Si30 112.5(16) . . ?

loop_
_geom_bond_atom_site_label_1
_geom_bond_atom_site_label_2
_geom_bond_distance
_geom_bond_site_symmetry_2
_geom_bond_publ_flag
N1 C2 1.359(7) . ?
N1 C6 1.385(6) . ?
C2 N3 1.318(7) . ?
C2 N2 1.349(7) . ?
N3 C4 1.353(6) . ?
C4 N9 1.371(7) . ?
C4 C5 1.405(6) . ?
C5 N7 1.387(6) . ?
C5 C6 1.389(7) . ?
C6 O6 1.261(6) . ?
N7 C8 1.292(7) . ?
C8 N9 1.381(7) . ?
N9 C10 1.450(6) . ?
C10 O12 1.428(6) . ?
C10 C11 1.499(8) . ?
C11 O110 1.390(18) . ?
C11 O11 1.451(12) . ?
C11 C12 1.484(10) . ?
C12 O13 1.403(12) . ?
C12 C13 1.555(12) . ?
C13 O12 1.409(9) . ?
C13 C14 1.469(17) . ?
C13 C140 1.585(14) . ?
O11 Si1 1.645(9) . ?
Si1 C15 1.835(11) . ?
Si1 C21 1.862(10) . ?
Si1 C18 1.877(10) . ?
C15 C17 1.517(13) . ?
C15 C16 1.542(11) . ?
C18 C19 1.498(14) . ?
C18 C20 1.535(13) . ?
C21 C22 1.523(12) . ?
C21 C23 1.543(11) . ?
O110 Si10 1.658(13) . ?
Si10 C150 1.846(14) . ?
Si10 C210 1.880(16) . ?
Si10 C180 1.909(14) . ?
C150 C170 1.483(16) . ?
C150 C160 1.540(15) . ?
C180 C190 1.505(18) . ?
C180 C200 1.523(17) . ?
C210 C232 1.535(19) . ?
C210 C230 1.546(18) . ?
O13 Si2 1.634(9) . ?
O13 Si20 1.675(11) . ?
Si2 C24 1.832(17) . ?
Si2 C30 1.869(15) . ?
Si2 C27 1.894(16) . ?
C24 C26 1.497(19) . ?
C24 C25 1.53(2) . ?
C27 C28 1.49(2) . ?
C27 C29 1.540(19) . ?
C30 C31 1.52(2) . ?
C30 C32 1.536(18) . ?
Si20 C240 1.832(17) . ?
Si20 C300 1.889(17) . ?
Si20 C270 1.915(17) . ?
C240 C260 1.496(19) . ?
C240 C250 1.517(19) . ?
C270 C280 1.49(2) . ?
C270 C290 1.53(2) . ?
C300 C310 1.53(2) . ?
C300 C320 1.547(19) . ?
C14 O14 1.433(17) . ?
O14 Si3 1.625(11) . ?
Si3 C33 1.829(16) . ?
Si3 C39 1.880(16) . ?
Si3 C36 1.906(14) . ?
C33 C35 1.514(19) . ?
C33 C34 1.53(2) . ?
C36 C37 1.499(18) . ?
C36 C38 1.537(18) . ?
C39 C40 1.53(2) . ?
C39 C41 1.534(19) . ?
C140 O140 1.400(15) . ?
O140 Si30 1.626(13) . ?
Si30 C330 1.846(17) . ?
Si30 C390 1.875(17) . ?
Si30 C360 1.899(16) . ?
C330 C350 1.500(15) . ?
C330 C340 1.525(19) . ?
C360 C370 1.49(2) . ?
C360 C380 1.536(19) . ?
C390 C400 1.53(2) . ?
C390 C410 1.545(19) . ?
